data_2108719
loop_
_publ_author_name
'Olejniczak, Anna'
'Katrusiak, Anna'
'Podsiad\/lo, Marcin'
'Katrusiak, Andrzej'

_publ_section_title
;
 Crystal design by CH&#x00B7;&#x00B7;&#x00B7;N and
 N&#x00B7;&#x00B7;&#x00B7;N interactions: high-pressure structures of
 high-nitrogen-content azido-triazolopyridazines compounds
;
_journal_coeditor_code DK5103SUP1
_journal_issue 6
_journal_name_full 'Acta Crystallographica Section B'
_journal_page_first
;
;
_journal_paper_doi 10.1107/S2052520620014493
_journal_volume 76
_journal_year 2020
_chemical_formula_moiety 'C6 H5 N7, 0.6(O)'
_chemical_formula_sum 'C6 H5 N7 O0.6'
_chemical_formula_weight 184.77
_chemical_name_systematic 3-methyl-6-azido-1,2,4-triazolo[4,3-b]pyridazine
_space_group_crystal_system tetragonal
_space_group_IT_number 88
_space_group_name_Hall '-I 4ad'
_space_group_name_H-M_alt 'I 41/a :2'
_atom_sites_solution_hydrogens geom
_atom_sites_solution_primary direct
_audit_creation_date 2018-10-29
_audit_creation_method
;
Olex2 1.2
(compiled 2018.05.29 svn.r3508 for OlexSys, GUI svn.r5506)
;
_cell_angle_alpha 90
_cell_angle_beta 90
_cell_angle_gamma 90
_cell_formula_units_Z 16
_cell_length_a 28.180(6)
_cell_length_b 28.180(6)
_cell_length_c 4.0701(17)
_cell_measurement_pressure 230000
_cell_measurement_reflns_used 419
_cell_measurement_temperature 296(2)
_cell_measurement_theta_max 23.5410
_cell_measurement_theta_min 4.2960
_cell_volume 3232.1(17)
_computing_cell_refinement 'CrysAlisPro 1.171.39.46 (Rigaku OD, 2018)'
_computing_data_collection 'CrysAlisPro 1.171.39.46 (Rigaku OD, 2018)'
_computing_data_reduction 'CrysAlisPro 1.171.39.46 (Rigaku OD, 2018)'
_computing_molecular_graphics 'Olex2 (Dolomanov et al., 2009)'
_computing_publication_material 'Olex2 (Dolomanov et al., 2009)'
_computing_structure_refinement 'ShelXL (Sheldrick, 2015)'
_computing_structure_solution 'ShelXT (Sheldrick, 2015)'
_diffrn_ambient_environment 'diamond-anvil cell'
_diffrn_ambient_pressure 230000
_diffrn_ambient_temperature 296(2)
_diffrn_detector 'CCD plate'
_diffrn_detector_area_resol_mean 16.2413
_diffrn_detector_type Eos
_diffrn_measured_fraction_theta_full 0.390
_diffrn_measured_fraction_theta_max 0.346
_diffrn_measurement_details
;
List of Runs (angles in degrees, time in seconds):

  # Type    Start    End  Width  t~exp~   \w     \q     \k     \f   Frames
--------------------------------------------------------------------------
  1  \f    -35.00  19.75   0.75   37.00   0.00 -30.00   0.00    --    73
  2  \f    140.00 200.00   0.75   37.00   0.00 -30.00   0.00    --    80
  3  \f    160.00 217.00   0.75   37.00   0.00  30.00   0.00    --    76
  4  \f    -20.00  34.75   0.75   37.00   0.00  30.00   0.00    --    73
  5  \w    -24.00  24.00   0.75   37.00    --   30.00  39.46 -12.90   64
  6  \w    -24.00  24.00   0.75   37.00    --   30.00  39.46 167.10   64
  7  \w    -50.00  10.00   0.75   37.00    --  -30.00  39.46 167.10   80
  8  \w    -50.00  10.00   0.75   37.00    --  -30.00  39.46 -12.90   80
  9  \w    -64.00  -8.50   0.75   37.00    --  -30.00  81.40 -28.90   74
 10  \w    -64.00  -8.50   0.75   37.00    --  -30.00  81.40 151.10   74
 11  \w    -19.00   8.00   0.75   37.00    --   30.00  81.40 151.10   36
 12  \w    -19.00   8.00   0.75   37.00    --   30.00  81.40 -28.90   36
 13  \w    -43.00 -21.25   0.75   37.00    --   30.00 134.60 -56.90   29
 14  \w    -43.00 -21.25   0.75   37.00    --   30.00 134.60 123.10   29
 15  \w    -90.00 -36.00   0.75   37.00    --  -30.00 134.60 123.10   72
 16  \w    -90.00 -36.00   0.75   37.00    --  -30.00 134.60 -56.90   72
;
_diffrn_measurement_device 'four-circle diffractometer'
_diffrn_measurement_device_type 'KM-4 CCD'
_diffrn_measurement_method
;
HP omega scans - for more details see:
A. Budzianowski, A. Katrusiak in High-Pressure Crystallography
(Eds.: A. Katrusiak, P. F. McMillan),
Dordrecht: Kluwer Acad. Publ., 2004 pp.157-168
;
_diffrn_orient_matrix_type 'CrysAlisPro convention (1999,Acta A55,543-557)'
_diffrn_orient_matrix_UB_11 0.0011373000
_diffrn_orient_matrix_UB_12 -0.0252113000
_diffrn_orient_matrix_UB_13 0.0021640000
_diffrn_orient_matrix_UB_21 0.0208582000
_diffrn_orient_matrix_UB_22 0.0011544000
_diffrn_orient_matrix_UB_23 0.0969624000
_diffrn_orient_matrix_UB_31 -0.0140325000
_diffrn_orient_matrix_UB_32 -0.0005216000
_diffrn_orient_matrix_UB_33 0.1442317000
_diffrn_radiation_monochromator graphite
_diffrn_radiation_probe x-ray
_diffrn_radiation_type MoK\a
_diffrn_radiation_wavelength 0.71073
_diffrn_reflns_av_R_equivalents 0.2356
_diffrn_reflns_av_unetI/netI 0.1120
_diffrn_reflns_Laue_measured_fraction_full 0.390
_diffrn_reflns_Laue_measured_fraction_max 0.346
_diffrn_reflns_limit_h_max 35
_diffrn_reflns_limit_h_min -34
_diffrn_reflns_limit_k_max 6
_diffrn_reflns_limit_k_min -6
_diffrn_reflns_limit_l_max 5
_diffrn_reflns_limit_l_min -5
_diffrn_reflns_number 6161
_diffrn_reflns_point_group_measured_fraction_full 0.390
_diffrn_reflns_point_group_measured_fraction_max 0.346
_diffrn_reflns_theta_full 25.242
_diffrn_reflns_theta_max 27.010
_diffrn_reflns_theta_min 4.339
_diffrn_source 'fine-focus sealed X-ray tube'
_diffrn_source_type 'Enhance (Mo) X-ray Source'
_exptl_absorpt_coefficient_mu 0.113
_exptl_absorpt_correction_T_max 1.00000
_exptl_absorpt_correction_T_min 0.58525
_exptl_absorpt_correction_type multi-scan
_exptl_absorpt_process_details
;
CrysAlisPro 1.171.39.46 (Rigaku Oxford Diffraction, 2018)
Empirical absorption correction using spherical harmonics,
 implemented in SCALE3 ABSPACK scaling algorithm.
;
_exptl_crystal_colour colorless
_exptl_crystal_density_diffrn 1.519
_exptl_crystal_description plate
_exptl_crystal_F_000 1517
_exptl_crystal_size_max 0.39
_exptl_crystal_size_mid 0.29
_exptl_crystal_size_min 0.12
_refine_diff_density_max 0.127
_refine_diff_density_min -0.125
_refine_diff_density_rms 0.035
_refine_ls_extinction_method none
_refine_ls_goodness_of_fit_ref 1.075
_refine_ls_hydrogen_treatment constr
_refine_ls_matrix_type full
_refine_ls_number_parameters 128
_refine_ls_number_reflns 614
_refine_ls_number_restraints 0
_refine_ls_restrained_S_all 1.075
_refine_ls_R_factor_all 0.1858
_refine_ls_R_factor_gt 0.0827
_refine_ls_shift/su_max 0.000
_refine_ls_shift/su_mean 0.000
_refine_ls_structure_factor_coef Fsqd
_refine_ls_weighting_details 'w=1/[\s^2^(Fo^2^)+(0.1072P)^2^] where P=(Fo^2^+2Fc^2^)/3'
_refine_ls_weighting_scheme calc
_refine_ls_wR_factor_gt 0.1868
_refine_ls_wR_factor_ref 0.2340
_reflns_Friedel_coverage 0.000
_reflns_number_gt 296
_reflns_number_total 614
_reflns_threshold_expression 'I > 2\s(I)'
_cod_data_source_file dk5103sup1.cif
_cod_data_source_block C6H5N7.H2Oat0_23GPa
_cod_original_cell_volume 3232.2(19)
_cod_original_sg_symbol_H-M 'I 41/a'
_cod_original_formula_sum 'C6 H5 N7 O0.60'
_cod_database_code 2108719
_shelx_shelxl_version_number 2014/7
_chemical_oxdiff_formula C6H5N7O1
_shelx_space_group_comment
;
The symmetry employed for this shelxl refinement is uniquely defined
by the following loop, which should always be used as a source of
symmetry information in preference to the above space-group names.
They are only intended as comments.
;
_reflns_odcompleteness_completeness 33.37
_reflns_odcompleteness_iscentric 1
_reflns_odcompleteness_theta 26.95
_olex2_refinement_description
;
1. Fixed Uiso
 At 1.2 times of:
  All C(H) groups
 At 1.5 times of:
  All C(H,H,H) groups
2. Others
 Fixed Sof: O1(0.6)
3.a Aromatic/amide H refined with riding coordinates:
 C8(H8), C7(H7)
3.b Idealised Me refined as rotating group:
 C13(H13A,H13B,H13C)
;
_olex2_submission_special_instructions 'No special instructions were received'
_oxdiff_exptl_absorpt_empirical_details
;
Empirical correction (ABSPACK) includes:
- Absorption correction using spherical harmonics
- Frame scaling
;
_oxdiff_exptl_absorpt_empirical_full_max 3.603
_oxdiff_exptl_absorpt_empirical_full_min 0.321

loop_
_space_group_symop_operation_xyz
'x, y, z'
'-x+1/2, -y, z+1/2'
'-y+3/4, x+1/4, z+1/4'
'y+3/4, -x+3/4, z+3/4'
'x+1/2, y+1/2, z+1/2'
'-x+1, -y+1/2, z+1'
'-y+5/4, x+3/4, z+3/4'
'y+5/4, -x+5/4, z+5/4'
'-x, -y, -z'
'x-1/2, y, -z-1/2'
'y-3/4, -x-1/4, -z-1/4'
'-y-3/4, x-3/4, -z-3/4'
'-x+1/2, -y+1/2, -z+1/2'
'x, y+1/2, -z'
'y-1/4, -x+1/4, -z+1/4'
'-y-1/4, x-1/4, -z-1/4'

loop_
_atom_site_label
_atom_site_type_symbol
_atom_site_fract_x
_atom_site_fract_y
_atom_site_fract_z
_atom_site_U_iso_or_equiv
_atom_site_adp_type
_atom_site_occupancy
_atom_site_site_symmetry_order
_atom_site_calc_flag
_atom_site_refinement_flags_posn
_atom_site_refinement_flags_adp
_atom_site_refinement_flags_occupancy
_atom_site_disorder_assembly
_atom_site_disorder_group
N5 N 0.5767(4) 0.6193(3) 0.8501(16) 0.053(3) Uani 1 1 d . . . . .
N4 N 0.5859(4) 0.5810(4) 1.0440(19) 0.060(3) Uani 1 1 d . . . . .
N10 N 0.6100(4) 0.6801(6) 0.548(2) 0.078(4) Uani 1 1 d . . . . .
N11 N 0.5676(5) 0.6871(6) 0.462(3) 0.078(4) Uani 1 1 d . . . . .
N2 N 0.5759(5) 0.5204(6) 1.359(2) 0.078(3) Uani 1 1 d . . . . .
C3 C 0.5528(5) 0.5530(6) 1.188(2) 0.063(4) Uani 1 1 d . . . . .
N12 N 0.5312(5) 0.6972(6) 0.366(3) 0.099(5) Uani 1 1 d . . . . .
N1 N 0.6243(6) 0.5257(6) 1.334(2) 0.085(4) Uani 1 1 d . . . . .
C6 C 0.6141(5) 0.6409(4) 0.748(2) 0.055(3) Uani 1 1 d . . . . .
C8 C 0.6706(6) 0.5895(5) 1.030(3) 0.083(4) Uani 1 1 d . . . . .
H8 H 0.701225 0.579733 1.082716 0.099 Uiso 1 1 calc R U . . .
C9 C 0.6298(5) 0.5650(6) 1.141(3) 0.067(5) Uani 1 1 d . . . . .
C13 C 0.5013(4) 0.5591(6) 1.159(3) 0.082(4) Uani 1 1 d . . . . .
H13A H 0.491718 0.553426 0.936433 0.124 Uiso 1 1 calc R U . . .
H13B H 0.492883 0.590905 1.220955 0.124 Uiso 1 1 calc R U . . .
H13C H 0.485575 0.537013 1.301990 0.124 Uiso 1 1 calc R U . . .
C7 C 0.6621(4) 0.6278(6) 0.842(3) 0.074(4) Uani 1 1 d . . . . .
H7 H 0.687451 0.646372 0.771515 0.089 Uiso 1 1 calc R U . . .
O1 O 0.7265(10) 0.5045(15) 0.501(13) 0.190(10) Uani 0.6 1 d . . P . .

loop_
_atom_site_aniso_label
_atom_site_aniso_U_11
_atom_site_aniso_U_22
_atom_site_aniso_U_33
_atom_site_aniso_U_23
_atom_site_aniso_U_13
_atom_site_aniso_U_12
N5 0.060(6) 0.033(5) 0.066(4) 0.010(4) 0.007(6) 0.004(11)
N4 0.059(7) 0.047(7) 0.073(5) -0.004(5) 0.003(6) -0.009(13)
N10 0.066(7) 0.074(10) 0.095(6) 0.000(7) 0.021(7) -0.011(15)
N11 0.090(8) 0.039(8) 0.105(8) 0.014(8) 0.016(8) -0.003(17)
N2 0.088(8) 0.060(8) 0.085(6) 0.004(6) -0.012(6) -0.012(17)
C3 0.085(10) 0.046(9) 0.057(6) 0.007(6) -0.003(6) -0.019(18)
N12 0.104(9) 0.073(10) 0.119(8) 0.015(7) -0.003(7) 0.015(15)
N1 0.095(10) 0.049(8) 0.110(7) 0.002(7) -0.023(8) 0.032(18)
C6 0.072(9) 0.029(7) 0.065(6) 0.007(6) 0.015(8) -0.017(16)
C8 0.056(8) 0.073(11) 0.119(8) -0.019(9) -0.038(8) 0.025(17)
C9 0.041(8) 0.059(13) 0.099(9) -0.015(9) -0.011(8) -0.011(17)
C13 0.061(7) 0.074(11) 0.112(8) 0.004(8) 0.018(6) -0.013(16)
C7 0.036(7) 0.069(10) 0.117(8) -0.004(8) 0.002(7) 0.028(15)
O1 0.15(2) 0.20(3) 0.22(4) -0.021(18) 0.02(2) 0.06(3)

loop_
_atom_type_symbol
_atom_type_description
_atom_type_scat_dispersion_real
_atom_type_scat_dispersion_imag
_atom_type_scat_source
C C 0.0033 0.0016 'International Tables Vol C Tables 4.2.6.8 and 6.1.1.4'
H H 0.0000 0.0000 'International Tables Vol C Tables 4.2.6.8 and 6.1.1.4'
N N 0.0061 0.0033 'International Tables Vol C Tables 4.2.6.8 and 6.1.1.4'
O O 0.0106 0.0060 'International Tables Vol C Tables 4.2.6.8 and 6.1.1.4'

loop_
_geom_angle_atom_site_label_1
_geom_angle_atom_site_label_2
_geom_angle_atom_site_label_3
_geom_angle
_geom_angle_site_symmetry_1
_geom_angle_site_symmetry_3
_geom_angle_publ_flag
C6 N5 N4 114.0(11) . . ?
N5 N4 C9 126.7(13) . . ?
C3 N4 N5 125.5(12) . . ?
C3 N4 C9 107.7(11) . . ?
N11 N10 C6 111.6(16) . . ?
N12 N11 N10 172.9(17) . . ?
C3 N2 N1 111.8(17) . . ?
N4 C3 C13 125.4(15) . . ?
N2 C3 N4 107.0(11) . . ?
N2 C3 C13 127.5(15) . . ?
C9 N1 N2 104.1(18) . . ?
N5 C6 N10 120.2(13) . . ?
N5 C6 C7 123.9(10) . . ?
N10 C6 C7 115.9(15) . . ?
C9 C8 H8 122.3 . . ?
C7 C8 H8 122.3 . . ?
C7 C8 C9 115.3(14) . . ?
N4 C9 C8 118.7(13) . . ?
N1 C9 N4 109.3(15) . . ?
N1 C9 C8 132.0(16) . . ?
C3 C13 H13A 109.5 . . ?
C3 C13 H13B 109.5 . . ?
C3 C13 H13C 109.5 . . ?
H13A C13 H13B 109.5 . . ?
H13A C13 H13C 109.5 . . ?
H13B C13 H13C 109.5 . . ?
C6 C7 H7 119.3 . . ?
C8 C7 C6 121.3(16) . . ?
C8 C7 H7 119.3 . . ?
O1 O1 O1 122.1(13) 7_544 8_454 ?

loop_
_geom_bond_atom_site_label_1
_geom_bond_atom_site_label_2
_geom_bond_distance
_geom_bond_site_symmetry_2
_geom_bond_publ_flag
N5 N4 1.362(12) . ?
N5 C6 1.285(15) . ?
N4 C3 1.355(15) . ?
N4 C9 1.374(16) . ?
N10 N11 1.260(15) . ?
N10 C6 1.376(17) . ?
N11 N12 1.137(15) . ?
N2 C3 1.33(2) . ?
N2 N1 1.377(16) . ?
C3 C13 1.466(18) . ?
N1 C9 1.37(2) . ?
C6 C7 1.455(18) . ?
C8 H8 0.9300 . ?
C8 C9 1.416(19) . ?
C8 C7 1.344(17) . ?
C13 H13A 0.9600 . ?
C13 H13B 0.9600 . ?
C13 H13C 0.9600 . ?
C7 H7 0.9300 . ?
O1 O1 1.40(3) 7_544 ?
O1 O1 1.40(3) 8_454 ?
